data_4330332
loop_
_publ_author_name
'Yanmei Chen'
'Lei Li'
'Zhou Chen'
'Yonglu Liu'
'Hailiang Hu'
'Wenqian Chen'
'Wei Liu'
'Yahong Li'
'Tao Lei'
'Yanyuan Cao'
'Zhenghui Kang'
'Miaoshui Lin'
'Wu Li'

_publ_section_title
;
 Metal-Mediated Controllable Creation of Secondary, Tertiary, and
 Quaternary Carbon Centers: A Powerful Strategy for the Synthesis of Iron,
 Cobalt, and Copper Complexes with in Situ Generated Substituted
 1-Pyridineimidazo[1,5-a]pyridine Ligands
;
_journal_name_full 'Inorganic Chemistry'
_journal_page_first 9705
_journal_page_last 9713
_journal_paper_doi 10.1021/ic300949y
_journal_volume 51
_journal_year 2012
_chemical_formula_moiety 'C36 H26 Cl4 Fe2 N8'
_chemical_formula_sum 'C36 H26 Cl4 Fe2 N8'
_chemical_formula_weight 824.15
_chemical_name_systematic
; 
 ? 
;
_space_group_IT_number 2
_symmetry_cell_setting triclinic
_symmetry_space_group_name_Hall '-P 1'
_symmetry_space_group_name_H-M 'P -1'
_atom_sites_solution_hydrogens geom
_atom_sites_solution_primary direct
_atom_sites_solution_secondary difmap
_audit_creation_method SHELXL-97
_cell_angle_alpha 89.205(2)
_cell_angle_beta 84.970(2)
_cell_angle_gamma 82.380(2)
_cell_formula_units_Z 1
_cell_length_a 9.2174(4)
_cell_length_b 9.4861(4)
_cell_length_c 9.9179(4)
_cell_measurement_reflns_used 4869
_cell_measurement_temperature 296(2)
_cell_measurement_theta_max 23.25
_cell_measurement_theta_min 2.24
_cell_volume 856.22(6)
_computing_structure_refinement 'SHELXL-97 (Sheldrick, 2008)'
_computing_structure_solution 'SHELXS-97 (Sheldrick, 2008)'
_diffrn_ambient_temperature 296(2)
_diffrn_measured_fraction_theta_full 1.000
_diffrn_measured_fraction_theta_max 1.000
_diffrn_radiation_monochromator graphite
_diffrn_radiation_source 'fine-focus sealed tube'
_diffrn_radiation_type MoK\a
_diffrn_radiation_wavelength 0.71073
_diffrn_reflns_av_R_equivalents 0.0331
_diffrn_reflns_av_sigmaI/netI 0.0319
_diffrn_reflns_limit_h_max 11
_diffrn_reflns_limit_h_min -11
_diffrn_reflns_limit_k_max 11
_diffrn_reflns_limit_k_min -11
_diffrn_reflns_limit_l_max 12
_diffrn_reflns_limit_l_min -12
_diffrn_reflns_number 14044
_diffrn_reflns_theta_full 26.00
_diffrn_reflns_theta_max 26.00
_diffrn_reflns_theta_min 2.06
_exptl_absorpt_coefficient_mu 1.201
_exptl_absorpt_correction_T_max 0.8129
_exptl_absorpt_correction_T_min 0.7534
_exptl_absorpt_correction_type multi-scan
_exptl_absorpt_process_details SADABS
_exptl_crystal_colour orange
_exptl_crystal_density_diffrn 1.598
_exptl_crystal_description rod-like
_exptl_crystal_F_000 418
_exptl_crystal_size_max 0.25
_exptl_crystal_size_mid 0.23
_exptl_crystal_size_min 0.18
_refine_diff_density_max 0.323
_refine_diff_density_min -0.299
_refine_diff_density_rms 0.049
_refine_ls_extinction_method none
_refine_ls_goodness_of_fit_ref 1.019
_refine_ls_hydrogen_treatment constr
_refine_ls_matrix_type full
_refine_ls_number_parameters 226
_refine_ls_number_reflns 3377
_refine_ls_number_restraints 0
_refine_ls_restrained_S_all 1.019
_refine_ls_R_factor_all 0.0484
_refine_ls_R_factor_gt 0.0327
_refine_ls_shift/su_max 0.001
_refine_ls_shift/su_mean 0.000
_refine_ls_structure_factor_coef Fsqd
_refine_ls_weighting_details 'calc w=1/[\s^2^(Fo^2^)+(0.0444P)^2^+0.1895P] where P=(Fo^2^+2Fc^2^)/3'
_refine_ls_weighting_scheme calc
_refine_ls_wR_factor_gt 0.0805
_refine_ls_wR_factor_ref 0.0885
_reflns_number_gt 2596
_reflns_number_total 3377
_reflns_threshold_expression >2sigma(I)
_cod_data_source_file ic300949y_L2Fe.cif
_cod_data_source_block 3
_cod_database_code 4330332

loop_
_symmetry_equiv_pos_as_xyz
'x, y, z'
'-x, -y, -z'

loop_
_atom_site_label
_atom_site_type_symbol
_atom_site_fract_x
_atom_site_fract_y
_atom_site_fract_z
_atom_site_U_iso_or_equiv
_atom_site_adp_type
_atom_site_occupancy
_atom_site_symmetry_multiplicity
_atom_site_calc_flag
_atom_site_refinement_flags
Fe1 Fe 0.26420(3) 0.72669(3) 0.24186(3) 0.04364(13) Uani 1 1 d .
Cl1 Cl 0.44568(8) 0.86711(7) 0.18971(8) 0.0665(2) Uani 1 1 d .
Cl2 Cl 0.18301(8) 0.75433(8) 0.46935(7) 0.0677(2) Uani 1 1 d .
N2 N 0.22144(18) 0.64426(19) 0.05685(18) 0.0392(4) Uani 1 1 d .
N4 N 0.38801(19) 0.49831(19) 0.25996(18) 0.0405(4) Uani 1 1 d .
N3 N 0.08521(18) 0.61725(19) -0.11036(18) 0.0393(4) Uani 1 1 d .
C12 C 0.2922(2) 0.5349(2) -0.0204(2) 0.0373(5) Uani 1 1 d .
C14 C 0.4265(2) 0.4027(2) 0.1594(2) 0.0379(5) Uani 1 1 d .
C10 C 0.2247(3) 0.4165(3) -0.2346(2) 0.0445(6) Uani 1 1 d .
H10 H 0.3067 0.3478 -0.2460 0.053 Uiso 1 1 calc R
N1 N 0.0518(2) 0.8475(2) 0.1857(2) 0.0471(5) Uani 1 1 d .
C13 C 0.4353(2) 0.4553(2) 0.0142(2) 0.0376(5) Uani 1 1 d .
H13 H 0.4562 0.3714 -0.0444 0.045 Uiso 1 1 calc R
C11 C 0.2104(2) 0.5141(2) -0.1268(2) 0.0388(5) Uani 1 1 d .
C6 C 0.0965(2) 0.6933(2) 0.0031(2) 0.0387(5) Uani 1 1 d .
C7 C -0.0212(3) 0.6236(3) -0.2027(2) 0.0508(6) Uani 1 1 d .
H7 H -0.1032 0.6925 -0.1941 0.061 Uiso 1 1 calc R
C18 C 0.3901(3) 0.4490(3) 0.3876(2) 0.0485(6) Uani 1 1 d .
H18 H 0.3651 0.5139 0.4580 0.058 Uiso 1 1 calc R
C1 C -0.0014(2) 0.8093(2) 0.0714(2) 0.0415(5) Uani 1 1 d .
C8 C -0.0039(3) 0.5294(3) -0.3039(3) 0.0568(7) Uani 1 1 d .
H8 H -0.0753 0.5340 -0.3651 0.068 Uiso 1 1 calc R
C15 C 0.4595(3) 0.2594(3) 0.1858(3) 0.0492(6) Uani 1 1 d .
H15 H 0.4816 0.1953 0.1145 0.059 Uiso 1 1 calc R
C2 C -0.1332(3) 0.8754(3) 0.0297(3) 0.0515(6) Uani 1 1 d .
H2 H -0.1683 0.8475 -0.0495 0.062 Uiso 1 1 calc R
C17 C 0.4272(3) 0.3078(3) 0.4204(3) 0.0557(7) Uani 1 1 d .
H17 H 0.4301 0.2790 0.5103 0.067 Uiso 1 1 calc R
C16 C 0.4597(3) 0.2110(3) 0.3172(3) 0.0575(7) Uani 1 1 d .
H16 H 0.4816 0.1145 0.3356 0.069 Uiso 1 1 calc R
C9 C 0.1189(3) 0.4235(3) -0.3209(2) 0.0535(6) Uani 1 1 d .
H9 H 0.1269 0.3586 -0.3915 0.064 Uiso 1 1 calc R
C4 C -0.1583(3) 1.0233(3) 0.2244(3) 0.0636(7) Uani 1 1 d .
H4 H -0.2099 1.0959 0.2783 0.076 Uiso 1 1 calc R
C5 C -0.0264(3) 0.9528(3) 0.2594(3) 0.0580(7) Uani 1 1 d .
H5 H 0.0101 0.9799 0.3382 0.070 Uiso 1 1 calc R
C3 C -0.2111(3) 0.9837(3) 0.1082(3) 0.0590(7) Uani 1 1 d .
H3 H -0.2998 1.0296 0.0820 0.071 Uiso 1 1 calc R

loop_
_atom_site_aniso_label
_atom_site_aniso_U_11
_atom_site_aniso_U_22
_atom_site_aniso_U_33
_atom_site_aniso_U_23
_atom_site_aniso_U_13
_atom_site_aniso_U_12
Fe1 0.0414(2) 0.0430(2) 0.0455(2) -0.00905(16) -0.00477(14) -0.00006(15)
Cl1 0.0593(4) 0.0519(4) 0.0894(5) -0.0179(4) 0.0041(4) -0.0162(3)
Cl2 0.0785(5) 0.0715(5) 0.0463(4) -0.0107(3) -0.0015(3) 0.0137(4)
N2 0.0316(10) 0.0396(10) 0.0448(11) -0.0040(9) -0.0038(8) 0.0015(8)
N4 0.0370(10) 0.0423(11) 0.0423(11) -0.0040(9) -0.0062(8) -0.0029(8)
N3 0.0300(9) 0.0445(11) 0.0430(10) 0.0025(9) -0.0039(8) -0.0024(8)
C12 0.0310(11) 0.0389(12) 0.0410(12) -0.0027(10) -0.0011(9) -0.0016(9)
C14 0.0267(11) 0.0425(13) 0.0436(12) -0.0055(11) -0.0036(9) 0.0000(9)
C10 0.0428(13) 0.0497(14) 0.0407(12) -0.0047(11) -0.0011(10) -0.0062(11)
N1 0.0445(11) 0.0428(11) 0.0503(12) -0.0029(10) 0.0009(9) 0.0050(9)
C13 0.0302(11) 0.0412(13) 0.0397(12) -0.0075(10) -0.0035(9) 0.0031(9)
C11 0.0309(11) 0.0427(13) 0.0418(12) 0.0006(10) -0.0017(9) -0.0028(9)
C6 0.0324(11) 0.0399(13) 0.0427(12) 0.0033(10) -0.0042(9) -0.0005(9)
C7 0.0340(12) 0.0690(17) 0.0497(14) 0.0061(13) -0.0114(10) -0.0035(11)
C18 0.0502(14) 0.0516(15) 0.0424(13) -0.0075(12) -0.0068(11) 0.0001(11)
C1 0.0330(12) 0.0395(13) 0.0500(14) 0.0061(11) 0.0009(10) -0.0011(10)
C8 0.0462(15) 0.081(2) 0.0466(14) 0.0035(14) -0.0146(11) -0.0140(14)
C15 0.0490(14) 0.0436(14) 0.0516(15) -0.0067(12) -0.0040(11) 0.0070(11)
C2 0.0398(13) 0.0469(15) 0.0659(16) 0.0023(13) -0.0038(11) 0.0011(11)
C17 0.0578(16) 0.0579(17) 0.0478(14) 0.0040(13) -0.0059(12) 0.0057(13)
C16 0.0652(17) 0.0420(14) 0.0613(17) 0.0017(13) -0.0069(13) 0.0082(12)
C9 0.0554(16) 0.0671(18) 0.0406(13) -0.0068(13) -0.0066(11) -0.0153(13)
C4 0.0534(16) 0.0544(17) 0.0745(19) -0.0047(15) 0.0103(14) 0.0146(13)
C5 0.0595(17) 0.0530(16) 0.0561(16) -0.0071(13) 0.0026(13) 0.0088(13)
C3 0.0394(14) 0.0524(16) 0.080(2) 0.0062(15) 0.0016(13) 0.0081(12)

loop_
_atom_type_symbol
_atom_type_description
_atom_type_scat_dispersion_real
_atom_type_scat_dispersion_imag
_atom_type_scat_source
C C 0.0033 0.0016 'International Tables Vol C Tables 4.2.6.8 and 6.1.1.4'
H H 0.0000 0.0000 'International Tables Vol C Tables 4.2.6.8 and 6.1.1.4'
Cl Cl 0.1484 0.1585 'International Tables Vol C Tables 4.2.6.8 and 6.1.1.4'
Fe Fe 0.3463 0.8444 'International Tables Vol C Tables 4.2.6.8 and 6.1.1.4'
N N 0.0061 0.0033 'International Tables Vol C Tables 4.2.6.8 and 6.1.1.4'

loop_
_geom_angle_atom_site_label_1
_geom_angle_atom_site_label_2
_geom_angle_atom_site_label_3
_geom_angle
_geom_angle_site_symmetry_1
_geom_angle_site_symmetry_3
N2 Fe1 N1 73.27(7) . .
N2 Fe1 Cl1 105.39(5) . .
N1 Fe1 Cl1 107.70(6) . .
N2 Fe1 Cl2 144.89(6) . .
N1 Fe1 Cl2 89.88(5) . .
Cl1 Fe1 Cl2 109.07(3) . .
N2 Fe1 N4 80.85(7) . .
N1 Fe1 N4 142.70(7) . .
Cl1 Fe1 N4 104.74(5) . .
Cl2 Fe1 N4 96.56(5) . .
C6 N2 C12 108.53(17) . .
C6 N2 Fe1 119.12(14) . .
C12 N2 Fe1 132.03(14) . .
C18 N4 C14 117.1(2) . .
C18 N4 Fe1 114.08(15) . .
C14 N4 Fe1 126.98(15) . .
C6 N3 C7 132.93(19) . .
C6 N3 C11 107.44(17) . .
C7 N3 C11 119.63(19) . .
N2 C12 C11 109.19(18) . .
N2 C12 C13 121.73(18) . .
C11 C12 C13 129.08(19) . .
N4 C14 C15 121.7(2) . .
N4 C14 C13 118.80(19) . .
C15 C14 C13 119.5(2) . .
C9 C10 C11 119.6(2) . .
C9 C10 H10 120.2 . .
C11 C10 H10 120.2 . .
C5 N1 C1 118.1(2) . .
C5 N1 Fe1 124.33(17) . .
C1 N1 Fe1 117.61(14) . .
C12 C13 C14 111.54(17) . .
C12 C13 C13 112.0(2) . 2_665
C14 C13 C13 110.9(2) . 2_665
C12 C13 H13 107.4 . .
C14 C13 H13 107.4 . .
C13 C13 H13 107.4 2_665 .
C12 C11 C10 135.0(2) . .
C12 C11 N3 105.46(18) . .
C10 C11 N3 119.53(19) . .
N2 C6 N3 109.38(18) . .
N2 C6 C1 118.67(19) . .
N3 C6 C1 131.94(19) . .
C8 C7 N3 119.2(2) . .
C8 C7 H7 120.4 . .
N3 C7 H7 120.4 . .
N4 C18 C17 123.9(2) . .
N4 C18 H18 118.1 . .
C17 C18 H18 118.1 . .
N1 C1 C2 121.9(2) . .
N1 C1 C6 111.21(18) . .
C2 C1 C6 126.9(2) . .
C7 C8 C9 122.2(2) . .
C7 C8 H8 118.9 . .
C9 C8 H8 118.9 . .
C16 C15 C14 120.2(2) . .
C16 C15 H15 119.9 . .
C14 C15 H15 119.9 . .
C3 C2 C1 118.5(2) . .
C3 C2 H2 120.8 . .
C1 C2 H2 120.8 . .
C16 C17 C18 118.3(2) . .
C16 C17 H17 120.8 . .
C18 C17 H17 120.8 . .
C17 C16 C15 118.7(2) . .
C17 C16 H16 120.6 . .
C15 C16 H16 120.6 . .
C10 C9 C8 119.8(2) . .
C10 C9 H9 120.1 . .
C8 C9 H9 120.1 . .
C3 C4 C5 118.1(2) . .
C3 C4 H4 120.9 . .
C5 C4 H4 120.9 . .
N1 C5 C4 123.3(3) . .
N1 C5 H5 118.4 . .
C4 C5 H5 118.4 . .
C4 C3 C2 120.1(2) . .
C4 C3 H3 119.9 . .
C2 C3 H3 119.9 . .

loop_
_geom_bond_atom_site_label_1
_geom_bond_atom_site_label_2
_geom_bond_distance
_geom_bond_site_symmetry_2
Fe1 N2 2.0934(17) .
Fe1 N1 2.2440(19) .
Fe1 Cl1 2.2934(7) .
Fe1 Cl2 2.3211(7) .
Fe1 N4 2.3233(18) .
N2 C6 1.336(3) .
N2 C12 1.358(3) .
N4 C18 1.345(3) .
N4 C14 1.349(3) .
N3 C6 1.364(3) .
N3 C7 1.395(3) .
N3 C11 1.410(3) .
C12 C11 1.380(3) .
C12 C13 1.496(3) .
C14 C15 1.380(3) .
C14 C13 1.516(3) .
C10 C9 1.348(3) .
C10 C11 1.410(3) .
C10 H10 0.9300 .
N1 C5 1.338(3) .
N1 C1 1.346(3) .
C13 C13 1.557(4) 2_665
C13 H13 0.9800 .
C6 C1 1.461(3) .
C7 C8 1.338(4) .
C7 H7 0.9300 .
C18 C17 1.379(3) .
C18 H18 0.9300 .
C1 C2 1.385(3) .
C8 C9 1.411(4) .
C8 H8 0.9300 .
C15 C16 1.376(4) .
C15 H15 0.9300 .
C2 C3 1.381(4) .
C2 H2 0.9300 .
C17 C16 1.372(3) .
C17 H17 0.9300 .
C16 H16 0.9300 .
C9 H9 0.9300 .
C4 C3 1.365(4) .
C4 C5 1.378(4) .
C4 H4 0.9300 .
C5 H5 0.9300 .
C3 H3 0.9300 .

loop_
_geom_hbond_atom_site_label_D
_geom_hbond_atom_site_label_H
_geom_hbond_atom_site_label_A
_geom_hbond_distance_DH
_geom_hbond_distance_HA
_geom_hbond_distance_DA
_geom_hbond_angle_DHA
_geom_hbond_site_symmetry_A
C13 H13 Cl1 0.98 2.71 3.679(2) 171.1 2_665
C18 H18 Cl2 0.93 2.64 3.320(3) 130.0 .
